data_1543056
loop_
_publ_author_name
'Bek\"o, S\'andor L.'
'Alig, Edith'
'Schmidt, Martin U.'
'van de Streek, Jacco'

_publ_section_title
;
 On the correlation between hydrogen bonding and melting points in the
 inositols
;
_journal_issue 1
_journal_name_full IUCrJ
_journal_page_first 61
_journal_page_last 73
_journal_paper_doi 10.1107/s2052252513026511
_journal_volume 1
_journal_year 2013
_chemical_formula_moiety 'C6 H12 O6'
_chemical_formula_sum 'C6 H12 O6'
_chemical_formula_weight 180.16
_chemical_name_common rac-chiro-inositol
_chemical_name_systematic rac-chiro-1,2,3,4,5,6-cyclohexanehexol
_space_group_crystal_system monoclinic
_space_group_IT_number 14
_space_group_name_Hall '-P 2ybc'
_space_group_name_H-M_alt 'P 21/c'
_symmetry_Int_Tables_number 14
_symmetry_space_group_name_Hall '-P 2ybc'
_symmetry_space_group_name_H-M 'P 1 21/c 1'
_cell_angle_alpha 90
_cell_angle_beta 92.3556(15)
_cell_angle_gamma 90
_cell_formula_units_Z 4
_cell_length_a 10.1435(6)
_cell_length_b 8.1542(4)
_cell_length_c 8.6239(4)
_cell_measurement_temperature 293(2)
_cell_volume 712.70(7)
_computing_cell_refinement 'TOPAS Academic 4.1 (Coelho, 2007)'
_computing_data_collection 'WINXPOW (Stoe & Cie, 2005)'
_computing_data_reduction 'DASH 3.1 (David <i>et al.</i>, 2006)'
_computing_molecular_graphics 'Mercury (Macrae <i>et al.</i>, 2008)'
_computing_structure_refinement 'TOPAS Academic 4.1 (Coelho, 2007)'
_computing_structure_solution 'DASH 3.1 (David <i>et al.</i>, 2006)'
_diffrn_ambient_temperature 293(2)
_diffrn_detector 'linear position sensitive detector'
_diffrn_measurement_device_type 'STOE Stadi-P'
_diffrn_radiation_monochromator 'primary focussing Ge 111'
_diffrn_radiation_type 'Cu K\a~1~'
_diffrn_radiation_wavelength 1.54056
_diffrn_source 'sealed x-ray tube'
_exptl_absorpt_coefficient_mu 1.331
_exptl_absorpt_correction_type none
_exptl_crystal_density_diffrn 1.679
_exptl_crystal_description powder
_exptl_crystal_F_000 384.0
_exptl_crystal_recrystallization_method ?
_pd_char_colour white
_pd_char_particle_morphology ?
_pd_meas_2theta_range_inc 0.01
_pd_meas_2theta_range_max 79.99
_pd_meas_2theta_range_min 2.0
_pd_meas_number_of_points 7800
_pd_meas_scan_method step
_pd_proc_2theta_range_inc 0.01
_pd_proc_2theta_range_max 79.99
_pd_proc_2theta_range_min 2.0
_pd_proc_info_excluded_regions none
_pd_proc_ls_background_function 'Chebyshev function with 15 terms'
_pd_proc_ls_pref_orient_corr none
_pd_proc_ls_profile_function 'Fundamental Parameters'
_pd_proc_ls_prof_R_factor 0.10242
_pd_proc_ls_prof_wR_expected 0.04233
_pd_proc_ls_prof_wR_factor 0.12349
_pd_proc_wavelength 1.54056
_pd_spec_mounting '0.7mm glass capillary'
_pd_spec_mount_mode transmission
_pd_spec_shape cylinder
_pd_spec_size_axial 10
_pd_spec_size_equat 0.7
_pd_spec_size_thick 0.7
_refine_ls_extinction_method none
_refine_ls_goodness_of_fit_all 2.917
_refine_ls_hydrogen_treatment noref
_refine_ls_matrix_type fullcycle
_refine_ls_number_constraints 0
_refine_ls_number_parameters 102
_refine_ls_number_restraints 66
_refine_ls_R_I_factor 2.417
_refine_ls_shift/su_max 0.001
_refine_ls_weighting_scheme sigma
_cod_data_source_file bi5002sup1.cif
_cod_data_source_block rac-1
_cod_database_code 1543056
_publcif_datablock.id {8bac5e57-062a-4442-80a4-fd25936a5c71}

_publcif_info_exptl_table_max_cols 4
_publcif_info_exptl_table_use_headnotes n

loop_
_symmetry_equiv_pos_as_xyz
'x, y, z '
'-x, y+1/2, -z+1/2 '
'x, -y+1/2, z+1/2 '
'-x, -y, -z '

loop_
_atom_site_label
_atom_site_type_symbol
_atom_site_symmetry_multiplicity
_atom_site_fract_x
_atom_site_fract_y
_atom_site_fract_z
_atom_site_occupancy
_atom_site_B_iso_or_equiv
_atom_site_U_iso_or_equiv
C2 C 4 0.69423(17) 0.3490(2) 0.8530(2) 1 4.7(3) 0.06013
C3 C 4 0.60787(18) 0.4791(2) 0.7741(2) 1 4.7(3) 0.06013
C1 C 4 0.83555(19) 0.4096(2) 0.8779(2) 1 4.7(3) 0.06013
O2 O 4 0.7001(3) 0.2091(3) 0.7565(3) 1 4.7(3) 0.06013
H2' H 4 0.65573 0.31944 0.96753 1 5.7(3) 0.07215
C4 C 4 0.66655(19) 0.5382(2) 0.6232(2) 1 4.7(3) 0.06013
O3 O 4 0.4774(2) 0.4189(3) 0.7487(3) 1 4.7(3) 0.06013
H3' H 4 0.60191 0.58571 0.85238 1 5.7(3) 0.07215
C6 C 4 0.88933(17) 0.4629(2) 0.7254(2) 1 4.7(3) 0.06013
O1 O 4 0.8407(4) 0.5407(3) 0.9861(3) 1 4.7(3) 0.06013
H1' H 4 0.89657 0.30678 0.92280 1 5.7(3) 0.07215
H2 H 4 0.63009 0.12917 0.77701 1 5.7(3) 0.07215
C5 C 4 0.80745(19) 0.5975(2) 0.6539(2) 1 4.7(3) 0.06013
O4 O 4 0.5840(3) 0.6665(3) 0.5569(3) 1 4.7(3) 0.06013
H4' H 4 0.66985 0.43571 0.54009 1 5.7(3) 0.07215
H3 H 4 0.45634 0.32939 0.83252 1 5.7(3) 0.07215
O6 O 4 1.0208(2) 0.5225(4) 0.7433(3) 1 4.7(3) 0.06013
H6' H 4 0.88547 0.35598 0.64690 1 5.7(3) 0.07215
H1 H 4 0.88955 0.50759 1.08482 1 5.7(3) 0.07215
O5 O 4 0.8581(4) 0.6331(3) 0.5049(3) 1 4.7(3) 0.06013
H5' H 4 0.81010 0.70851 0.72749 1 5.7(3) 0.07215
H4 H 4 0.56599 0.64513 0.44370 1 5.7(3) 0.07215
H6 H 4 1.07027 0.48644 0.65155 1 5.7(3) 0.07215
H5 H 4 0.84995 0.75344 0.48450 1 5.7(3) 0.07215

loop_
_atom_type_symbol
_atom_type_description
_atom_type_scat_source
C C 'International Tables Vol C Table 6.1.1.4'
H H 'International Tables Vol C Table 6.1.1.4'
O O 'International Tables Vol C Table 6.1.1.4'

loop_
_geom_angle_atom_site_label_1
_geom_angle_atom_site_label_2
_geom_angle_atom_site_label_3
_geom_angle
_geom_angle_site_symmetry_1
_geom_angle_site_symmetry_3
_geom_angle_publ_flag
C3 C2 C1 111.0(1) . . ?
C3 C2 O2 109.7(2) . . ?
C3 C2 H2' 109.6 . . ?
C1 C2 O2 106.4(2) . . ?
C1 C2 H2' 108.1 . . ?
O2 C2 H2' 112.0 . . ?
C2 C3 C4 111.3(1) . . ?
C2 C3 O3 110.1(2) . . ?
C2 C3 H3' 108.7 . . ?
C4 C3 O3 111.7(2) . . ?
C4 C3 H3' 107.8 . . ?
O3 C3 H3' 107.0 . . ?
C2 C1 C6 110.0(1) . . ?
C2 C1 O1 110.3(2) . . ?
C2 C1 H1' 108.3 . . ?
C6 C1 O1 110.6(2) . . ?
C6 C1 H1' 107.9 . . ?
O1 C1 H1' 109.7 . . ?
C2 O2 H2 112.3 . . ?
C3 C4 C5 110.3(1) . . ?
C3 C4 O4 109.0(2) . . ?
C3 C4 H4' 109.7 . . ?
C5 C4 O4 111.3(2) . . ?
C5 C4 H4' 107.5 . . ?
O4 C4 H4' 108.9 . . ?
C3 O3 H3 110.3 . . ?
C1 C6 C5 110.9(1) . . ?
C1 C6 O6 112.0(2) . . ?
C1 C6 H6' 107.6 . . ?
C5 C6 O6 107.3(2) . . ?
C5 C6 H6' 108.8 . . ?
O6 C6 H6' 110.3 . . ?
C1 O1 H1 111.0 . . ?
C4 C5 C6 109.9(1) . . ?
C4 C5 O5 106.1(2) . . ?
C4 C5 H5' 111.1 . . ?
C6 C5 O5 107.8(2) . . ?
C6 C5 H5' 111.4 . . ?
O5 C5 H5' 110.4 . . ?
C4 O4 H4 109.9 . . ?
C6 O6 H6 108.2 . . ?
C5 O5 H5 109.1 . . ?

loop_
_geom_bond_atom_site_label_1
_geom_bond_atom_site_label_2
_geom_bond_distance
_geom_bond_site_symmetry_2
_geom_bond_publ_flag
C2 C3 1.519(2) . ?
C2 C1 1.523(3) . ?
C2 O2 1.415(3) . ?
C2 H2' 1.104 . ?
C3 C4 1.531(3) . ?
C3 O3 1.420(3) . ?
C3 H3' 1.104 . ?
C1 C6 1.508(2) . ?
C1 O1 1.419(3) . ?
C1 H1' 1.103 . ?
O2 H2 0.985 . ?
C4 C5 1.522(3) . ?
C4 O4 1.443(3) . ?
C4 H4' 1.102 . ?
O3 H3 1.055 . ?
C6 C5 1.494(2) . ?
C6 O6 1.422(3) . ?
C6 H6' 1.104 . ?
O1 H1 1.004 . ?
C5 O5 1.433(3) . ?
C5 H5' 1.105 . ?
O4 H4 1.001 . ?
O6 H6 0.998 . ?
O5 H5 1.000 . ?

loop_
_publcif_info_tables.block_id
_publcif_info_tables.reference_item
{cf9e3e53-954e-4592-9b21-818dca0a91d9} '_publcif_info_datablock.publ_exptl'

loop_
_publcif_info_datablock.id
_publcif_info_datablock.publ_exptl
_publcif_info_datablock.publ_geom
_publcif_info_datablock.structure
{cf9e3e53-954e-4592-9b21-818dca0a91d9} ? ? ?
{4365378a-df07-4713-b50e-f3ebedf92942} y y y
{3ae31b45-8063-4302-8144-07068c5b7d38} y y y
{6999316f-0cdc-4df0-b08d-a483ea4ff1d4} y y y
{b9bf3618-6c08-4ed4-98f3-8c60aabd8d70} y y y
{9c46a82a-8713-4c4f-9fa3-ae844e931bd0} y y y
{8bac5e57-062a-4442-80a4-fd25936a5c71} y y y

loop_
_publcif_info_exptl_table_extra_item
?

loop_
_publcif_info_exptl_table_header_item
?

_cod_database_fobs_code 1543056
